data_7130753
loop_
_publ_author_name
'Halder, Arijit'
'Klein, Ryan A.'
'Lively, Rachel'
'McGuirk, C. Michael'

_publ_section_title
;
 Multivariate zeolitic imidazolate frameworks with an inverting trend in
 flexibility
;
_journal_name_full 'Chemical Communications'
_journal_paper_doi 10.1039/D2CC04362A
_journal_year 2022
_chemical_formula_moiety 'C42.588 H30 Cd3 F1.177 N12'
_chemical_formula_sum 'C42.59 H30 Cd3 F1.18 N12'
_chemical_formula_weight 1069.41
_space_group_crystal_system monoclinic
_space_group_IT_number 12
_space_group_name_Hall '-I 2y'
_space_group_name_H-M_alt 'I 1 2/m 1'
_atom_sites_solution_hydrogens mixed
_atom_sites_solution_primary dual
_audit_creation_date 2022-03-15
_audit_creation_method
;
Olex2 1.5
(compiled 2021.12.09 svn.r5202d8cf for OlexSys, GUI svn.r6439)
;
_audit_update_record
;
2022-08-04 deposited with the CCDC.	2022-09-12 downloaded from the CCDC.
;
_cell_angle_alpha 90
_cell_angle_beta 112.481(11)
_cell_angle_gamma 90
_cell_formula_units_Z 4
_cell_length_a 16.0043(13)
_cell_length_b 23.0932(17)
_cell_length_c 16.3664(17)
_cell_measurement_reflns_used 4493
_cell_measurement_temperature 99.98(15)
_cell_measurement_theta_max 64.4050
_cell_measurement_theta_min 3.2620
_cell_volume 5589.2(10)
_computing_cell_refinement 'CrysAlisPro 1.171.41.121a (Rigaku OD, 2021)'
_computing_data_collection 'CrysAlisPro 1.171.41.121a (Rigaku OD, 2021)'
_computing_data_reduction 'CrysAlisPro 1.171.41.121a (Rigaku OD, 2021)'
_computing_molecular_graphics 'Olex2 1.5 (Dolomanov et al., 2009)'
_computing_publication_material 'Olex2 1.5 (Dolomanov et al., 2009)'
_computing_structure_refinement 'XL  (Sheldrick, 2008)'
_computing_structure_solution 'SHELXT  (Sheldrick, 2015)'
_diffrn_ambient_environment N~2~
_diffrn_ambient_temperature 99.98(15)
_diffrn_detector 'Hybrid Pixel Array Detector'
_diffrn_detector_area_resol_mean 10.0000
_diffrn_detector_type HyPix
_diffrn_measured_fraction_theta_full 0.967
_diffrn_measured_fraction_theta_max 0.958
_diffrn_measurement_details
;
List of Runs (angles in degrees, time in seconds):

  # Type    Start    End  Width  t~exp~   \w     \q     \k     \f   Frames
#--------------------------------------------------------------------------
  1  \w    -19.00   6.00   0.50    0.50    --   -0.16 -98.00 -96.00   50
  2  \w    -28.00  -3.00   0.50    0.50    --   -0.16  98.00  10.00   50
  3  \w    101.00 126.00   0.50   10.00    --   88.66  98.00  10.00   50
  4  \w     48.00 105.00   0.50   10.00    --   88.66 -98.00 -96.00  114
  5  \w    -98.00 -18.00   0.50   10.00    --  -88.97  98.00  10.00  160
  6  \w   -148.00-123.00   0.50   10.00    --  -88.97 -98.00 -96.00   50
  7  \w    -14.00  25.00   0.50    0.50    --   -0.16 -99.00   0.00   78
  8  \w    -13.00  13.00   0.50    0.50    --   -0.16 -99.00-180.00   52
  9  \w    -16.00  19.00   0.50    0.50    --   -0.16 -99.00-150.00   70
 10  \w    -17.00  29.00   0.50    0.50    --   -0.16 -99.00  90.00   92
 11  \w     17.00  44.00   0.50   10.00    --   88.66 -37.00 -60.00   54
 12  \w     16.00  43.00   0.50   10.00    --   88.66 -37.00 -30.00   54
 13  \w     78.00 106.00   0.50   10.00    --   88.66  37.00 -90.00   56
 14  \w     21.00  65.00   0.50   10.00    --   88.66 -57.00  60.00   88
 15  \w     25.00  58.00   0.50   10.00    --   88.66 -57.00 120.00   66
 16  \w     16.00  41.00   0.50   10.00    --   88.66 -37.00  90.00   50
 17  \w    131.00 160.00   0.50   10.00    --   88.66  37.00 -90.00   58
 18  \w     16.00  41.00   0.50   10.00    --   88.66 -37.00 -90.00   50
 19  \w     17.00  44.00   0.50   10.00    --   88.66 -37.00  60.00   54
 20  \w    -64.00 -30.00   0.50   10.00    --  -88.97  57.00   0.00   68
 21  \w    -61.00 -16.00   0.50   10.00    --  -88.97  57.00 -30.00   90
 22  \w   -157.00 -83.00   0.50   10.00    --  -88.97 -37.00 -90.00  148
 23  \w   -149.00 -76.00   0.50   10.00    --  -88.97 -37.00-120.00  146
;
_diffrn_measurement_device 'four-circle diffractometer'
_diffrn_measurement_device_type 'XtaLAB Synergy R, DW system, HyPix'
_diffrn_measurement_method '\w scans'
_diffrn_orient_matrix_type 'CrysAlisPro convention (1999,Acta A55,543-557)'
_diffrn_orient_matrix_UB_11 0.0418657000
_diffrn_orient_matrix_UB_12 -0.0461215000
_diffrn_orient_matrix_UB_13 -0.0409700000
_diffrn_orient_matrix_UB_21 -0.0025008000
_diffrn_orient_matrix_UB_22 0.0432721000
_diffrn_orient_matrix_UB_23 -0.0724826000
_diffrn_orient_matrix_UB_31 0.0954078000
_diffrn_orient_matrix_UB_32 0.0212451000
_diffrn_orient_matrix_UB_33 0.0585995000
_diffrn_radiation_monochromator mirror
_diffrn_radiation_probe x-ray
_diffrn_radiation_type 'Cu K\a'
_diffrn_radiation_wavelength 1.54184
_diffrn_reflns_av_R_equivalents 0.0764
_diffrn_reflns_av_unetI/netI 0.0532
_diffrn_reflns_Laue_measured_fraction_full 0.967
_diffrn_reflns_Laue_measured_fraction_max 0.958
_diffrn_reflns_limit_h_max 19
_diffrn_reflns_limit_h_min -15
_diffrn_reflns_limit_k_max 27
_diffrn_reflns_limit_k_min -25
_diffrn_reflns_limit_l_max 19
_diffrn_reflns_limit_l_min -19
_diffrn_reflns_number 14503
_diffrn_reflns_point_group_measured_fraction_full 0.967
_diffrn_reflns_point_group_measured_fraction_max 0.958
_diffrn_reflns_theta_full 67.684
_diffrn_reflns_theta_max 68.234
_diffrn_reflns_theta_min 3.285
_diffrn_source 'Rotating-anode X-ray tube'
_diffrn_source_type 'Rigaku (Cu) X-ray Source'
_exptl_absorpt_coefficient_mu 9.376
_exptl_absorpt_correction_T_max 1.00000
_exptl_absorpt_correction_T_min 0.68544
_exptl_absorpt_correction_type multi-scan
_exptl_absorpt_process_details
;
CrysAlisPro 1.171.41.121a (Rigaku Oxford Diffraction, 2021)
Empirical absorption correction using spherical harmonics,
implemented in SCALE3 ABSPACK scaling algorithm.
;
_exptl_crystal_colour purple
_exptl_crystal_density_diffrn 1.271
_exptl_crystal_description block
_exptl_crystal_F_000 2096
_exptl_crystal_recrystallization_method 'The material was recrystallised from --- by as supplied'
_exptl_crystal_size_max 0.161
_exptl_crystal_size_mid 0.107
_exptl_crystal_size_min 0.048
_refine_diff_density_max 2.116
_refine_diff_density_min -0.790
_refine_diff_density_rms 0.155
_refine_ls_extinction_method none
_refine_ls_goodness_of_fit_ref 1.138
_refine_ls_hydrogen_treatment mixed
_refine_ls_matrix_type full
_refine_ls_number_parameters 297
_refine_ls_number_reflns 5047
_refine_ls_number_restraints 329
_refine_ls_restrained_S_all 1.116
_refine_ls_R_factor_all 0.1418
_refine_ls_R_factor_gt 0.1087
_refine_ls_shift/su_max 0.002
_refine_ls_shift/su_mean 0.000
_refine_ls_structure_factor_coef Fsqd
_refine_ls_weighting_details 'w=1/[\s^2^(Fo^2^)+(0.2000P)^2^] where P=(Fo^2^+2Fc^2^)/3'
_refine_ls_weighting_scheme calc
_refine_ls_wR_factor_gt 0.3121
_refine_ls_wR_factor_ref 0.3411
_reflns_Friedel_coverage 0.000
_reflns_number_gt 2832
_reflns_number_total 5047
_reflns_threshold_expression 'I > 2\s(I)'
_cod_data_source_file d2cc04362a2.cif
_cod_data_source_block 51MOF
_cod_original_cell_volume 5589.2(9)
_cod_database_code 7130753
_shelx_shelxl_version_number 2017/1
_chemical_oxdiff_formula CNHFCdOCl
_shelx_space_group_comment
;
The symmetry employed for this shelxl refinement is uniquely defined
by the following loop, which should always be used as a source of
symmetry information in preference to the above space-group names.
They are only intended as comments.
;
_shelx_estimated_absorpt_t_max 0.662
_shelx_estimated_absorpt_t_min 0.314
_olex2_refinement_description
;
1. Fixed Uiso
 At 1.2 times of:
  All C(H) groups
 At 1.5 times of:
  All C(H,H,H) groups
2. Restrained distances
 C8-C23
 1.54 with sigma of 0.02
 C11-H11
 0.95 with sigma of 0.01
 C8-H8
 0.95 with sigma of 0.01
 C12-H12
 0.95 with sigma of 0.01
 H11-C10 \\sim H11-C12
 with sigma of 0.001
 H12-C13 \\sim H12-C11
 with sigma of 0.001
 N4-H8 \\sim N3-H8
 with sigma of 0.01
3. Restrained planarity
 C10, C11, H11, H10, C12, H12, H8
 with sigma of 0.01
4. Uiso/Uaniso restraints and constraints
C17 \\sim C16 \\sim C15 \\sim C6 \\sim C5 \\sim C4 \\sim C7 \\sim C3 \\sim C2:
within 2A with sigma of 0.01 and sigma for terminal atoms of 0.02 within 2A
5. Rigid body (RIGU) restrains
 All non-hydrogen atoms
 with sigma for 1-2 distances of 0.001 and sigma for 1-3 distances of 0.001
6. Others
 Sof(H8)=Sof(H11)=Sof(H12)=1-FVAR(1)
 Sof(F1)=Sof(F2)=Sof(C23)=Sof(H23A)=Sof(H23B)=Sof(H23C)=FVAR(1)
7.a Me refined with riding coordinates:
 C23(H23A,H23B,H23C)
7.b Aromatic/amide H refined with riding coordinates:
 C1(H1), C3(H3), C4(H4), C5(H5), C6(H6), C10(H10), C13(H13), C16(H16),
 C17(H17), C18(H18), C20(H20), C21(H21), C22(H22)
;
_smtbx_masks_void_probe_radius 1.2
_smtbx_masks_void_truncation_radius 1.2
_olex2_date_sample_data_collection 2022-03-10
_olex2_date_sample_submission 2022-03-07
_olex2_exptl_crystal_mounting_method 'The crystal was mounted on a mylar loop'
_olex2_submission_original_sample_id 5:1MOF
_olex2_submission_special_instructions 'No special instructions were received'
_oxdiff_exptl_absorpt_empirical_details
;
Empirical correction (ABSPACK) includes:
- Absorption correction using spherical harmonics
- Frame scaling
;
_oxdiff_exptl_absorpt_empirical_full_max 2.471
_oxdiff_exptl_absorpt_empirical_full_min 0.351

loop_
_space_group_symop_operation_xyz
'x, y, z'
'-x, y, -z'
'x+1/2, y+1/2, z+1/2'
'-x+1/2, y+1/2, -z+1/2'
'-x, -y, -z'
'x, -y, z'
'-x+1/2, -y+1/2, -z+1/2'
'x+1/2, -y+1/2, z+1/2'

loop_
_atom_site_label
_atom_site_type_symbol
_atom_site_fract_x
_atom_site_fract_y
_atom_site_fract_z
_atom_site_U_iso_or_equiv
_atom_site_adp_type
_atom_site_occupancy
_atom_site_site_symmetry_order
_atom_site_calc_flag
_atom_site_refinement_flags_posn
_atom_site_refinement_flags_adp
_atom_site_refinement_flags_occupancy
_atom_site_disorder_assembly
_atom_site_disorder_group
Cd1 Cd 0.10523(6) 0.36127(4) 0.37576(7) 0.1179(5) Uani 1 1 d . . . . .
Cd2 Cd 0.500000 0.24694(5) 0.500000 0.1053(5) Uani 1 2 d S T P . .
F1 F 0.4478(18) 0.3937(13) 0.1901(17) 0.133(7) Uani 0.294(14) 1 d . . P A 2
F2 F 0.2878(18) 0.4433(12) 0.1411(17) 0.129(7) Uani 0.294(14) 1 d . . P A 2
N1 N 0.0196(6) 0.3461(5) 0.2378(8) 0.120(3) Uani 1 1 d . . . . .
N2 N -0.0154(6) 0.3074(4) 0.1033(8) 0.108(2) Uani 1 1 d . . . . .
N3 N 0.2391(6) 0.3350(4) 0.3831(6) 0.103(2) Uani 1 1 d D . . . .
N4 N 0.3775(6) 0.2966(4) 0.4260(6) 0.098(2) Uani 1 1 d D . . . .
N5 N 0.0397(8) 0.3225(5) 0.4574(10) 0.128(3) Uani 1 1 d . . . . .
N6 N 0.1173(6) 0.4510(4) 0.4177(7) 0.0995(19) Uani 1 1 d . . . . .
C1 C 0.0424(8) 0.3129(5) 0.1863(9) 0.115(3) Uani 1 1 d . . . . .
H1 H 0.098720 0.293037 0.207154 0.138 Uiso 1 1 calc R U . . .
C2 C -0.0844(11) 0.3432(9) 0.0975(14) 0.169(4) Uani 1 1 d . U . . .
C3 C -0.1611(12) 0.3611(9) 0.0286(15) 0.185(5) Uani 1 1 d . U . . .
H3 H -0.174022 0.347958 -0.029987 0.222 Uiso 1 1 calc R U . . .
C4 C -0.2180(13) 0.3981(11) 0.0466(15) 0.203(5) Uani 1 1 d . U . . .
H4 H -0.271305 0.411290 0.000056 0.244 Uiso 1 1 calc R U . . .
C5 C -0.1983(13) 0.4169(11) 0.1338(16) 0.206(5) Uani 1 1 d . U . . .
H5 H -0.242308 0.440510 0.143386 0.247 Uiso 1 1 calc R U . . .
C6 C -0.1232(11) 0.4048(10) 0.2048(15) 0.190(5) Uani 1 1 d . U . . .
H6 H -0.111709 0.418719 0.262754 0.228 Uiso 1 1 calc R U . . .
C7 C -0.0611(11) 0.3676(9) 0.1822(14) 0.173(5) Uani 1 1 d . U . . .
C8 C 0.3005(7) 0.3016(5) 0.4359(8) 0.103(3) Uani 1 1 d D . . . .
H8 H 0.292(2) 0.282(2) 0.483(3) 0.124 Uiso 0.706(14) 1 d D U P A 1
C9 C 0.3676(7) 0.3318(5) 0.3535(8) 0.099(2) Uani 1 1 d . . . . .
C10 C 0.4238(8) 0.3440(5) 0.3091(8) 0.109(3) Uani 1 1 d D . . . .
H10 H 0.482503 0.327564 0.326496 0.131 Uiso 1 1 calc R U . . .
C11 C 0.3902(8) 0.3807(5) 0.2394(8) 0.120(3) Uani 1 1 d D . . . .
H11 H 0.4250(11) 0.3914(8) 0.2059(12) 0.144 Uiso 0.706(14) 1 d D U P A 1
C12 C 0.3028(8) 0.4050(6) 0.2119(8) 0.121(3) Uani 1 1 d D . . . .
H12 H 0.2873(10) 0.4301(9) 0.1624(12) 0.145 Uiso 0.706(14) 1 d D U P A 1
C13 C 0.2458(8) 0.3926(6) 0.2507(8) 0.123(3) Uani 1 1 d D . . . .
H13 H 0.186332 0.408082 0.229686 0.147 Uiso 1 1 calc R U . . .
C14 C 0.2777(8) 0.3552(5) 0.3248(8) 0.104(2) Uani 1 1 d . . . . .
C15 C 0.0271(19) 0.2654(7) 0.471(3) 0.234(8) Uani 1 1 d . U . . .
C16 C 0.0549(17) 0.2128(8) 0.443(2) 0.245(8) Uani 1 1 d . U . . .
H16 H 0.085045 0.210686 0.403130 0.294 Uiso 1 1 calc R U . . .
C17 C 0.0305(18) 0.1619(8) 0.485(3) 0.250(9) Uani 1 1 d . U . . .
H17 H 0.062980 0.126973 0.488021 0.301 Uiso 1 1 calc R U . . .
C18 C 0.000000 0.3509(7) 0.500000 0.110(4) Uani 1 2 d S T P . .
H18 H -0.000002 0.392067 0.500000 0.132 Uiso 1 2 calc R U P . .
C19 C 0.1615(7) 0.4700(5) 0.5058(8) 0.101(3) Uani 1 1 d . . . . .
C20 C 0.2053(10) 0.4380(7) 0.5820(11) 0.143(5) Uani 1 1 d . . . . .
H20 H 0.207071 0.396893 0.582882 0.172 Uiso 1 1 calc R U . . .
C21 C 0.2464(10) 0.4720(7) 0.6569(11) 0.150(5) Uani 1 1 d . . . . .
H21 H 0.276529 0.452747 0.711666 0.180 Uiso 1 1 calc R U . . .
C22 C 0.0932(10) 0.500000 0.3705(12) 0.105(4) Uani 1 2 d S T P . .
H22 H 0.061404 0.499999 0.308155 0.126 Uiso 1 2 calc R U P . .
C23 C 0.288(3) 0.2792(18) 0.518(2) 0.113(11) Uani 0.294(14) 1 d D . P A 2
H23A H 0.339831 0.254476 0.551897 0.170 Uiso 0.294(14) 1 calc R U P A 2
H23B H 0.285309 0.312004 0.554859 0.170 Uiso 0.294(14) 1 calc R U P A 2
H23C H 0.232366 0.256708 0.500638 0.170 Uiso 0.294(14) 1 calc R U P A 2

loop_
_atom_site_aniso_label
_atom_site_aniso_U_11
_atom_site_aniso_U_22
_atom_site_aniso_U_33
_atom_site_aniso_U_23
_atom_site_aniso_U_13
_atom_site_aniso_U_12
Cd1 0.1032(7) 0.1036(7) 0.1375(9) -0.0263(5) 0.0356(6) 0.0051(4)
Cd2 0.0913(7) 0.0963(8) 0.1025(9) 0.000 0.0083(6) 0.000
F1 0.154(12) 0.134(19) 0.109(14) 0.004(11) 0.047(12) -0.012(11)
F2 0.143(13) 0.120(15) 0.102(11) 0.003(9) 0.023(10) -0.017(10)
N1 0.092(4) 0.109(6) 0.142(3) -0.032(4) 0.025(3) 0.007(4)
N2 0.094(4) 0.085(5) 0.130(4) -0.017(4) 0.025(3) -0.007(3)
N3 0.101(3) 0.101(5) 0.094(5) -0.003(4) 0.021(3) 0.011(3)
N4 0.101(3) 0.089(5) 0.093(5) -0.004(3) 0.027(3) 0.011(3)
N5 0.133(7) 0.085(4) 0.166(7) -0.013(5) 0.056(6) -0.002(5)
N6 0.091(5) 0.094(3) 0.099(4) -0.005(2) 0.020(3) 0.001(3)
C1 0.096(5) 0.096(7) 0.133(4) -0.027(5) 0.023(3) 0.003(4)
C2 0.121(5) 0.187(9) 0.156(5) -0.053(6) 0.005(4) 0.047(6)
C3 0.130(6) 0.207(10) 0.167(6) -0.052(7) -0.003(5) 0.056(6)
C4 0.146(7) 0.226(10) 0.181(7) -0.057(8) -0.002(6) 0.074(7)
C5 0.147(6) 0.232(10) 0.184(7) -0.059(8) 0.002(6) 0.080(7)
C6 0.134(6) 0.219(10) 0.174(7) -0.063(7) 0.010(5) 0.070(6)
C7 0.123(5) 0.193(9) 0.160(5) -0.058(6) 0.006(4) 0.055(6)
C8 0.103(4) 0.100(7) 0.098(6) 0.000(4) 0.030(4) 0.014(4)
C9 0.105(4) 0.086(6) 0.094(5) -0.006(4) 0.026(4) 0.002(4)
C10 0.111(5) 0.106(7) 0.102(6) -0.004(5) 0.030(5) -0.012(5)
C11 0.127(5) 0.116(8) 0.104(7) 0.003(5) 0.029(5) -0.020(5)
C12 0.127(5) 0.113(8) 0.101(7) 0.001(5) 0.018(5) -0.018(5)
C13 0.117(6) 0.115(9) 0.113(7) 0.018(5) 0.018(5) 0.000(5)
C14 0.106(4) 0.097(7) 0.093(6) -0.003(4) 0.022(4) 0.008(4)
C15 0.252(15) 0.080(4) 0.46(3) -0.014(7) 0.240(17) -0.003(7)
C16 0.263(15) 0.085(5) 0.47(3) -0.022(8) 0.235(17) 0.002(7)
C17 0.272(16) 0.084(5) 0.48(3) -0.014(10) 0.236(18) 0.009(8)
C18 0.108(10) 0.075(5) 0.138(11) 0.000 0.035(8) 0.000
C19 0.095(6) 0.093(5) 0.099(4) -0.003(3) 0.018(4) -0.001(4)
C20 0.134(10) 0.142(9) 0.112(5) 0.019(5) 0.000(6) -0.001(7)
C21 0.135(9) 0.168(12) 0.106(5) 0.012(7) 0.001(6) 0.006(8)
C22 0.094(8) 0.100(4) 0.103(6) 0.000 0.017(6) 0.000
C23 0.12(2) 0.11(2) 0.118(15) 0.020(15) 0.055(16) 0.055(19)

loop_
_atom_type_symbol
_atom_type_description
_atom_type_scat_dispersion_real
_atom_type_scat_dispersion_imag
_atom_type_scat_source
C C 0.0181 0.0091 'International Tables Vol C Tables 4.2.6.8 and 6.1.1.4'
H H 0.0000 0.0000 'International Tables Vol C Tables 4.2.6.8 and 6.1.1.4'
Cd Cd 0.1185 4.6533 'International Tables Vol C Tables 4.2.6.8 and 6.1.1.4'
F F 0.0727 0.0534 'International Tables Vol C Tables 4.2.6.8 and 6.1.1.4'
N N 0.0311 0.0180 'International Tables Vol C Tables 4.2.6.8 and 6.1.1.4'

loop_
_exptl_crystal_face_index_h
_exptl_crystal_face_index_k
_exptl_crystal_face_index_l
_exptl_crystal_face_perp_dist
1 1 2 0.0509
-2 -1 0 0.0174
-1 -1 -2 0.0305
1 -1 0 0.0214
0 12 6 0.0673
1 -12 -6 0.0263
9 -4 -8 0.0221
1 -4 -5 0.0085
5 5 -1 0.0220
-4 5 0 0.0542

loop_
_geom_angle_atom_site_label_1
_geom_angle_atom_site_label_2
_geom_angle_atom_site_label_3
_geom_angle
_geom_angle_site_symmetry_1
_geom_angle_site_symmetry_3
_geom_angle_publ_flag
N1 Cd1 N3 103.1(4) . . ?
N1 Cd1 N5 108.1(5) . . ?
N5 Cd1 N3 122.9(4) . . ?
N6 Cd1 N1 115.3(4) . . ?
N6 Cd1 N3 106.3(3) . . ?
N6 Cd1 N5 101.8(4) . . ?
N2 Cd2 N2 110.2(6) 7 8 ?
N4 Cd2 N2 112.6(3) 2_656 7 ?
N4 Cd2 N2 102.3(3) . 7 ?
N4 Cd2 N2 102.3(3) 2_656 8 ?
N4 Cd2 N2 112.6(3) . 8 ?
N4 Cd2 N4 117.0(5) . 2_656 ?
C1 N1 Cd1 123.4(8) . . ?
C1 N1 C7 102.4(13) . . ?
C7 N1 Cd1 134.2(10) . . ?
C1 N2 Cd2 127.2(8) . 7 ?
C1 N2 C2 104.2(12) . . ?
C2 N2 Cd2 128.7(10) . 7 ?
C8 N3 Cd1 133.1(9) . . ?
C8 N3 C14 103.6(9) . . ?
C14 N3 Cd1 123.3(7) . . ?
C8 N4 Cd2 131.6(8) . . ?
C8 N4 C9 104.3(9) . . ?
C9 N4 Cd2 124.1(7) . . ?
C15 N5 Cd1 129.0(13) . . ?
C18 N5 Cd1 125.0(9) . . ?
C18 N5 C15 105.9(15) . . ?
C19 N6 Cd1 124.8(8) . . ?
C22 N6 Cd1 130.8(9) . . ?
C22 N6 C19 104.3(10) . . ?
N1 C1 N2 117.7(11) . . ?
N1 C1 H1 121.2 . . ?
N2 C1 H1 121.2 . . ?
N2 C2 C3 133.6(18) . . ?
N2 C2 C7 105.9(13) . . ?
C3 C2 C7 120.3(15) . . ?
C2 C3 H3 120.9 . . ?
C4 C3 C2 118(2) . . ?
C4 C3 H3 120.9 . . ?
C3 C4 H4 119.9 . . ?
C3 C4 C5 120.2(17) . . ?
C5 C4 H4 119.9 . . ?
C4 C5 H5 116.8 . . ?
C6 C5 C4 126.4(18) . . ?
C6 C5 H5 116.8 . . ?
C5 C6 H6 124.1 . . ?
C5 C6 C7 111.8(19) . . ?
C7 C6 H6 124.1 . . ?
N1 C7 C2 109.8(13) . . ?
N1 C7 C6 127.5(17) . . ?
C2 C7 C6 122.3(14) . . ?
N3 C8 N4 118.9(11) . . ?
N3 C8 H8 121.4(13) . . ?
N3 C8 C23 118.4(16) . . ?
N4 C8 H8 119.7(13) . . ?
N4 C8 C23 121.6(17) . . ?
N4 C9 C14 105.7(10) . . ?
C10 C9 N4 132.7(10) . . ?
C10 C9 C14 121.5(11) . . ?
C9 C10 H10 122.0 . . ?
C11 C10 C9 116.1(12) . . ?
C11 C10 H10 122.0 . . ?
C10 C11 F1 117.3(16) . . ?
C10 C11 H11 121.0(14) . . ?
C10 C11 C12 122.8(13) . . ?
C12 C11 F1 119.8(16) . . ?
C12 C11 H11 116.1(14) . . ?
F2 C12 C11 110.5(16) . . ?
C11 C12 H12 114.8(14) . . ?
C13 C12 F2 126.8(16) . . ?
C13 C12 C11 122.7(13) . . ?
C13 C12 H12 122.5(14) . . ?
C12 C13 H13 121.5 . . ?
C12 C13 C14 117.0(12) . . ?
C14 C13 H13 121.5 . . ?
N3 C14 C9 107.4(10) . . ?
N3 C14 C13 132.7(11) . . ?
C13 C14 C9 119.8(12) . . ?
N5 C15 C15 104.8(11) . 2_556 ?
N5 C15 C16 134(2) . . ?
C16 C15 C15 121.6(14) . 2_556 ?
C15 C16 H16 124.4 . . ?
C15 C16 C17 111(2) . . ?
C17 C16 H16 124.4 . . ?
C16 C17 H17 117.8 . . ?
C17 C17 C16 124.4(15) 2_556 . ?
C17 C17 H17 117.8 2_556 . ?
N5 C18 N5 118.6(16) 2_556 . ?
N5 C18 H18 120.7 . . ?
N5 C18 H18 120.7 2_556 . ?
C19 C19 N6 108.1(6) 6_565 . ?
C20 C19 N6 129.5(12) . . ?
C20 C19 C19 122.2(9) . 6_565 ?
C19 C20 H20 123.3 . . ?
C19 C20 C21 113.5(15) . . ?
C21 C20 H20 123.3 . . ?
C20 C21 H21 117.8 . . ?
C21 C21 C20 124.3(10) 6_565 . ?
C21 C21 H21 117.8 6_565 . ?
N6 C22 N6 115.1(16) . 6_565 ?
N6 C22 H22 122.4 . . ?
N6 C22 H22 122.4 6_565 . ?
C8 C23 H23A 109.5 . . ?
C8 C23 H23B 109.5 . . ?
C8 C23 H23C 109.5 . . ?
H23A C23 H23B 109.5 . . ?
H23A C23 H23C 109.5 . . ?
H23B C23 H23C 109.5 . . ?

loop_
_geom_bond_atom_site_label_1
_geom_bond_atom_site_label_2
_geom_bond_distance
_geom_bond_site_symmetry_2
_geom_bond_publ_flag
Cd1 N1 2.176(12) . ?
Cd1 N3 2.185(9) . ?
Cd1 N5 2.182(13) . ?
Cd1 N6 2.167(9) . ?
Cd2 N2 2.193(11) 8 ?
Cd2 N2 2.193(11) 7 ?
Cd2 N4 2.193(9) 2_656 ?
Cd2 N4 2.193(8) . ?
F1 C11 1.47(3) . ?
F2 C12 1.40(3) . ?
N1 C1 1.292(16) . ?
N1 C7 1.358(18) . ?
N2 C1 1.325(16) . ?
N2 C2 1.353(17) . ?
N3 C8 1.289(14) . ?
N3 C14 1.399(16) . ?
N4 C8 1.307(13) . ?
N4 C9 1.398(15) . ?
N5 C15 1.36(2) . ?
N5 C18 1.289(14) . ?
N6 C19 1.412(15) . ?
N6 C22 1.342(13) . ?
C1 H1 0.9500 . ?
C2 C3 1.38(2) . ?
C2 C7 1.41(3) . ?
C3 H3 0.9500 . ?
C3 C4 1.36(2) . ?
C4 H4 0.9500 . ?
C4 C5 1.41(3) . ?
C5 H5 0.9500 . ?
C5 C6 1.34(2) . ?
C6 H6 0.9500 . ?
C6 C7 1.46(2) . ?
C8 H8 0.950(10) . ?
C8 C23 1.521(19) . ?
C9 C10 1.384(16) . ?
C9 C14 1.437(16) . ?
C10 H10 0.9500 . ?
C10 C11 1.358(18) . ?
C11 H11 0.951(10) . ?
C11 C12 1.411(18) . ?
C12 H12 0.949(10) . ?
C12 C13 1.327(17) . ?
C13 H13 0.9500 . ?
C13 C14 1.415(17) . ?
C15 C15 1.52(5) 2_556 ?
C15 C16 1.42(3) . ?
C16 H16 0.9500 . ?
C16 C17 1.48(3) . ?
C17 C17 1.26(4) 2_556 ?
C17 H17 0.9500 . ?
C18 H18 0.9500 . ?
C19 C19 1.39(2) 6_565 ?
C19 C20 1.386(19) . ?
C20 H20 0.9500 . ?
C20 C21 1.39(2) . ?
C21 C21 1.29(3) 6_565 ?
C21 H21 0.9500 . ?
C22 H22 0.9500 . ?
C23 H23A 0.9800 . ?
C23 H23B 0.9800 . ?
C23 H23C 0.9800 . ?

loop_
_geom_torsion_atom_site_label_1
_geom_torsion_atom_site_label_2
_geom_torsion_atom_site_label_3
_geom_torsion_atom_site_label_4
_geom_torsion
_geom_torsion_site_symmetry_1
_geom_torsion_site_symmetry_2
_geom_torsion_site_symmetry_3
_geom_torsion_site_symmetry_4
_geom_torsion_publ_flag
Cd1 N1 C1 N2 -179.6(9) . . . . ?
Cd1 N1 C7 C2 178.3(14) . . . . ?
Cd1 N1 C7 C6 -9(4) . . . . ?
Cd1 N3 C8 N4 -176.4(8) . . . . ?
Cd1 N3 C8 C23 -9(3) . . . . ?
Cd1 N3 C14 C9 176.2(7) . . . . ?
Cd1 N3 C14 C13 -2.1(19) . . . . ?
Cd1 N5 C15 C15 -177(2) . . . 2_556 ?
Cd1 N5 C15 C16 4(5) . . . . ?
Cd1 N5 C18 N5 176.9(12) . . . 2_556 ?
Cd1 N6 C19 C19 175.4(5) . . . 6_565 ?
Cd1 N6 C19 C20 0(2) . . . . ?
Cd1 N6 C22 N6 -174.8(5) . . . 6_565 ?
Cd2 N2 C1 N1 -178.1(9) 7 . . . ?
Cd2 N2 C2 C3 -6(4) 7 . . . ?
Cd2 N2 C2 C7 179.8(14) 7 . . . ?
Cd2 N4 C8 N3 178.8(8) . . . . ?
Cd2 N4 C8 C23 11(3) . . . . ?
Cd2 N4 C9 C10 1.9(17) . . . . ?
Cd2 N4 C9 C14 179.3(7) . . . . ?
F1 C11 C12 F2 -5(2) . . . . ?
F1 C11 C12 C13 176.5(17) . . . . ?
F2 C12 C13 C14 -176.1(17) . . . . ?
N2 C2 C3 C4 180(3) . . . . ?
N2 C2 C7 N1 -1(3) . . . . ?
N2 C2 C7 C6 -174(2) . . . . ?
N4 C9 C10 C11 179.3(11) . . . . ?
N4 C9 C14 N3 2.4(12) . . . . ?
N4 C9 C14 C13 -179.1(11) . . . . ?
N5 C15 C16 C17 174(4) . . . . ?
N6 C19 C20 C21 175.9(13) . . . . ?
C1 N1 C7 C2 2(2) . . . . ?
C1 N1 C7 C6 175(2) . . . . ?
C1 N2 C2 C3 173(3) . . . . ?
C1 N2 C2 C7 -1(2) . . . . ?
C2 N2 C1 N1 2.4(19) . . . . ?
C2 C3 C4 C5 0(4) . . . . ?
C3 C2 C7 N1 -176(2) . . . . ?
C3 C2 C7 C6 11(4) . . . . ?
C3 C4 C5 C6 4(5) . . . . ?
C4 C5 C6 C7 -1(4) . . . . ?
C5 C6 C7 N1 -179(2) . . . . ?
C5 C6 C7 C2 -6(4) . . . . ?
C7 N1 C1 N2 -2.9(19) . . . . ?
C7 C2 C3 C4 -7(4) . . . . ?
C8 N3 C14 C9 -2.7(13) . . . . ?
C8 N3 C14 C13 179.0(14) . . . . ?
C8 N4 C9 C10 -178.4(12) . . . . ?
C8 N4 C9 C14 -1.0(11) . . . . ?
C9 N4 C8 N3 -0.9(13) . . . . ?
C9 N4 C8 C23 -168(2) . . . . ?
C9 C10 C11 F1 -179.1(16) . . . . ?
C9 C10 C11 C12 -0.8(14) . . . . ?
C10 C9 C14 N3 -179.9(10) . . . . ?
C10 C9 C14 C13 -1.4(18) . . . . ?
C10 C11 C12 F2 177.2(15) . . . . ?
C10 C11 C12 C13 -1.8(15) . . . . ?
C11 C12 C13 C14 2.7(18) . . . . ?
C12 C13 C14 N3 177.0(12) . . . . ?
C12 C13 C14 C9 -1.2(19) . . . . ?
C14 N3 C8 N4 2.3(14) . . . . ?
C14 N3 C8 C23 170(2) . . . . ?
C14 C9 C10 C11 2.3(16) . . . . ?
C15 N5 C18 N5 0.1(17) . . . 2_556 ?
C15 C15 C16 C17 -5(6) 2_556 . . . ?
C15 C16 C17 C17 22(6) . . . 2_556 ?
C18 N5 C15 C15 0(4) . . . 2_556 ?
C18 N5 C15 C16 -179(4) . . . . ?
C19 N6 C22 N6 0.6(18) . . . 6_565 ?
C19 C19 C20 C21 1.4(19) 6_565 . . . ?
C19 C20 C21 C21 -1(2) . . . 6_565 ?
C22 N6 C19 C19 -0.3(10) . . . 6_565 ?
C22 N6 C19 C20 -175.4(16) . . . . ?

loop_
_exptl_oxdiff_crystal_face_indexfrac_h
_exptl_oxdiff_crystal_face_indexfrac_k
_exptl_oxdiff_crystal_face_indexfrac_l
_exptl_oxdiff_crystal_face_x
_exptl_oxdiff_crystal_face_y
_exptl_oxdiff_crystal_face_z
1.0000 1.0000 2.0000 -0.0862 -0.1042 0.2339
-2.0000 -1.0000 0.0000 -0.0376 -0.0383 -0.2121
-1.0000 -1.0000 -2.0000 0.0862 0.1042 -0.2339
1.0000 -1.0000 -0.0000 0.0880 -0.0458 0.0742
0.1780 12.0690 5.7550 -0.7850 0.1047 0.6106
1.1630 -12.3980 -5.8630 0.8607 -0.1144 -0.4960
9.1350 -3.7850 -7.5240 0.8653 0.3587 0.3502
1.0000 -4.0000 -5.0000 0.4312 0.1868 -0.2826
5.0000 5.0000 -1.0000 0.0197 0.2763 0.5247
-4.0000 5.0000 -0.0000 -0.3981 0.2264 -0.2754

loop_
_smtbx_masks_void_nr
_smtbx_masks_void_average_x
_smtbx_masks_void_average_y
_smtbx_masks_void_average_z
_smtbx_masks_void_volume
_smtbx_masks_void_count_electrons
_smtbx_masks_void_content
1 -0.042 -0.667 -0.544 1526.0 335.2 ?
2 0.000 0.500 0.000 152.3 31.5 ?
3 0.500 0.000 0.500 152.3 31.5 ?
